data_7150465
loop_
_publ_author_name
'Camiolo, Salvatore'
'Gale, Philip A.'
'Hursthouse, Michael B.'
'Light, Mark E.'

_publ_section_title
;
 Nitrophenyl derivatives of pyrrole 2,5-diamides: structural behaviour,
 anion binding and colour change signalled deprotonationElectronic
 supplementary information (ESI) available: 1H NMR, 13C NMR and mass
 spectra for compounds 2 and 3, NMR anion titration profiles in
 DMSO-d6--0.5% water. See http://www.rsc.org/suppdata/ob/b2/b210848h/
;
_journal_issue 4
_journal_name_full 'Organic &amp;  Biomolecular Chemistry'
_journal_page_first 741
_journal_paper_doi 10.1039/b210848h
_journal_volume 1
_journal_year 2003
_chemical_formula_sum 'C30 H19 N7 O10'
_chemical_formula_weight 637.52
_chemical_name_systematic
; 
? 
;
_space_group_IT_number 14
_symmetry_cell_setting monoclinic
_symmetry_space_group_name_Hall '-P 2ybc'
_symmetry_space_group_name_H-M 'P 1 21/c 1'
_atom_sites_solution_hydrogens geom
_atom_sites_solution_primary direct
_atom_sites_solution_secondary difmap
_audit_creation_method SHELXL-97
_cell_angle_alpha 90.00
_cell_angle_beta 104.057(2)
_cell_angle_gamma 90.00
_cell_formula_units_Z 4
_cell_length_a 20.3034(11)
_cell_length_b 10.1636(5)
_cell_length_c 13.4570(6)
_cell_measurement_reflns_used 17978
_cell_measurement_temperature 120(2)
_cell_measurement_theta_max 25.03
_cell_measurement_theta_min 3.04
_cell_volume 2693.8(2)
_computing_cell_refinement
;
DENZO (Otwinowski and MInor, 1997), COLLECT (Hooft, 1998)
;
_computing_data_collection
;
DENZO (Otwinowski and Minor, 1997), COLLECT (Hooft, 1998)
;
_computing_data_reduction
;
DENZO (Otwinowski and MInor, 1997), COLLECT (Hooft, 1998),
MAXUS (Mackay et al., 1998)
;
_computing_molecular_graphics 'CAMERON (Watkin, et al., 1993)'
_computing_publication_material 'WINGX (Farrugia, 1998)'
_computing_structure_refinement 'SHELXL-97 (Sheldrick, 1997)'
_computing_structure_solution 'SHELXS-97 (Sheldrick, 1990)'
_diffrn_ambient_temperature 120(2)
_diffrn_detector_area_resol_mean '9.091 pixels mm^1^'
_diffrn_measured_fraction_theta_full 0.993
_diffrn_measured_fraction_theta_max 0.993
_diffrn_measurement_device_type 'Bruker Nonius Kappa CCD Area detector'
_diffrn_measurement_method '\f and \w scans to fill the asymmetric unit'
_diffrn_radiation_monochromator graphite
_diffrn_radiation_source 'Bruker Nonius FR591 Rotating anode'
_diffrn_radiation_type MoK\a
_diffrn_radiation_wavelength 0.71073
_diffrn_reflns_av_R_equivalents 0.0965
_diffrn_reflns_av_sigmaI/netI 0.1142
_diffrn_reflns_limit_h_max 24
_diffrn_reflns_limit_h_min -24
_diffrn_reflns_limit_k_max 12
_diffrn_reflns_limit_k_min -12
_diffrn_reflns_limit_l_max 15
_diffrn_reflns_limit_l_min -16
_diffrn_reflns_number 17978
_diffrn_reflns_theta_full 25.03
_diffrn_reflns_theta_max 25.03
_diffrn_reflns_theta_min 3.04
_exptl_absorpt_coefficient_mu 0.122
_exptl_absorpt_correction_T_max 0.9964
_exptl_absorpt_correction_T_min 0.9879
_exptl_absorpt_correction_type none
_exptl_crystal_colour Prism
_exptl_crystal_density_diffrn 1.572
_exptl_crystal_density_method 'not measured'
_exptl_crystal_description Colourless
_exptl_crystal_F_000 1312
_exptl_crystal_size_max 0.10
_exptl_crystal_size_mid 0.04
_exptl_crystal_size_min 0.03
_refine_diff_density_max 0.266
_refine_diff_density_min -0.281
_refine_diff_density_rms 0.062
_refine_ls_extinction_coef 0.0021(5)
_refine_ls_extinction_expression Fc^*^=kFc[1+0.001xFc^2^\l^3^/sin(2\q)]^-1/4^
_refine_ls_extinction_method SHELXL
_refine_ls_goodness_of_fit_ref 0.928
_refine_ls_hydrogen_treatment constr
_refine_ls_matrix_type full
_refine_ls_number_parameters 425
_refine_ls_number_reflns 4716
_refine_ls_number_restraints 0
_refine_ls_restrained_S_all 0.928
_refine_ls_R_factor_all 0.1256
_refine_ls_R_factor_gt 0.0550
_refine_ls_shift/su_max 0.000
_refine_ls_shift/su_mean 0.000
_refine_ls_structure_factor_coef Fsqd
_refine_ls_weighting_details 'calc w=1/[\s^2^(Fo^2^)+(0.0563P)^2^+0.0000P] where P=(Fo^2^+2Fc^2^)/3'
_refine_ls_weighting_scheme calc
_refine_ls_wR_factor_gt 0.1074
_refine_ls_wR_factor_ref 0.1308
_reflns_number_gt 2684
_reflns_number_total 4716
_reflns_threshold_expression >2sigma(I)
_cod_data_source_file b210848h.txt
_cod_data_source_block compound3
_cod_depositor_comments
;
The following automatic conversions were performed:
'_symmetry_cell_setting' value 'Monoclinic' changed to 'monoclinic'
according to '/home/saulius/struct/CIF-dictionaries/cif_core.dic'
dictionary named 'cif_core.dic' version 2.4.1 from 2010-06-29.

Automatic conversion script
Id: cif_fix_enum 1527 2010-12-29 10:47:43Z saulius 
;
_cod_original_sg_symbol_H-M P21/c
_cod_database_code 7150465

loop_
_symmetry_equiv_pos_as_xyz
'x, y, z'
'-x, y+1/2, -z+1/2'
'-x, -y, -z'
'x, -y-1/2, z-1/2'

loop_
_atom_site_label
_atom_site_type_symbol
_atom_site_fract_x
_atom_site_fract_y
_atom_site_fract_z
_atom_site_U_iso_or_equiv
_atom_site_adp_type
_atom_site_occupancy
_atom_site_symmetry_multiplicity
_atom_site_calc_flag
_atom_site_refinement_flags
_atom_site_disorder_assembly
_atom_site_disorder_group
C1 C -0.40669(14) 1.0375(3) -0.2050(2) 0.0270(7) Uani 1 1 d . . .
H1 H -0.4151 0.9783 -0.2613 0.032 Uiso 1 1 calc R . .
C2 C -0.43992(15) 1.1556(3) -0.2127(2) 0.0278(7) Uani 1 1 d . . .
C3 C -0.42798(15) 1.2483(3) -0.1355(2) 0.0294(8) Uani 1 1 d . . .
H3 H -0.4497 1.3318 -0.1433 0.035 Uiso 1 1 calc R . .
C4 C -0.38242(15) 1.2116(3) -0.0466(2) 0.0279(7) Uani 1 1 d . . .
C5 C -0.34863(14) 1.0928(3) -0.0319(2) 0.0261(7) Uani 1 1 d . . .
H5 H -0.3184 1.0716 0.0319 0.031 Uiso 1 1 calc R . .
C6 C -0.36028(14) 1.0051(3) -0.1136(2) 0.0270(7) Uani 1 1 d . . .
C7 C -0.26762(15) 0.8457(3) -0.0489(2) 0.0256(7) Uani 1 1 d . . .
C8 C -0.24326(14) 0.7157(3) -0.0705(2) 0.0240(7) Uani 1 1 d . . .
C9 C -0.26185(14) 0.6255(3) -0.1505(2) 0.0257(7) Uani 1 1 d . . .
C10 C -0.21605(14) 0.5188(3) -0.1269(2) 0.0249(7) Uani 1 1 d . . .
C11 C -0.17056(15) 0.5484(3) -0.0348(2) 0.0260(7) Uani 1 1 d . . .
C12 C -0.10639(15) 0.4869(3) 0.0234(2) 0.0288(8) Uani 1 1 d . . .
C13 C -0.02639(15) 0.3073(3) 0.0031(2) 0.0266(7) Uani 1 1 d . . .
C14 C 0.01781(14) 0.3106(3) 0.1000(2) 0.0266(7) Uani 1 1 d . . .
H14 H 0.0121 0.3732 0.1497 0.032 Uiso 1 1 calc R . .
C15 C 0.06985(14) 0.2206(3) 0.1217(2) 0.0254(7) Uani 1 1 d . . .
C16 C 0.08126(14) 0.1269(3) 0.0543(2) 0.0266(7) Uani 1 1 d . . .
H16 H 0.1180 0.0665 0.0718 0.032 Uiso 1 1 calc R . .
C17 C 0.03604(15) 0.1260(3) -0.0405(2) 0.0266(7) Uani 1 1 d . . .
C18 C -0.01630(15) 0.2143(3) -0.0679(2) 0.0292(7) Uani 1 1 d . . .
H18 H -0.0455 0.2120 -0.1348 0.035 Uiso 1 1 calc R . .
C19 C -0.31778(14) 0.6361(3) -0.2445(2) 0.0259(7) Uani 1 1 d . . .
C20 C -0.36823(15) 0.5396(3) -0.2666(2) 0.0293(8) Uani 1 1 d . . .
H20 H -0.3667 0.4674 -0.2213 0.035 Uiso 1 1 calc R . .
C21 C -0.42029(15) 0.5487(3) -0.3540(2) 0.0324(8) Uani 1 1 d . . .
H21 H -0.4542 0.4824 -0.3686 0.039 Uiso 1 1 calc R . .
C22 C -0.42343(16) 0.6531(3) -0.4199(2) 0.0334(8) Uani 1 1 d . . .
H22 H -0.4596 0.6589 -0.4796 0.040 Uiso 1 1 calc R . .
C23 C -0.37428(15) 0.7490(3) -0.3996(2) 0.0307(8) Uani 1 1 d . . .
H23 H -0.3767 0.8214 -0.4450 0.037 Uiso 1 1 calc R . .
C24 C -0.32138(15) 0.7402(3) -0.3130(2) 0.0280(7) Uani 1 1 d . . .
H24 H -0.2871 0.8059 -0.3001 0.034 Uiso 1 1 calc R . .
C25 C -0.21548(14) 0.3967(3) -0.1873(2) 0.0259(7) Uani 1 1 d . . .
C26 C -0.22702(14) 0.2750(3) -0.1461(2) 0.0283(8) Uani 1 1 d . . .
H26 H -0.2393 0.2722 -0.0824 0.034 Uiso 1 1 calc R . .
C27 C -0.22091(15) 0.1589(3) -0.1963(2) 0.0325(8) Uani 1 1 d . . .
H27 H -0.2284 0.0769 -0.1669 0.039 Uiso 1 1 calc R . .
C28 C -0.20386(15) 0.1627(3) -0.2897(2) 0.0346(8) Uani 1 1 d . . .
H28 H -0.1991 0.0831 -0.3243 0.042 Uiso 1 1 calc R . .
C29 C -0.19366(16) 0.2824(3) -0.3328(2) 0.0347(8) Uani 1 1 d . . .
H29 H -0.1827 0.2849 -0.3976 0.042 Uiso 1 1 calc R . .
C30 C -0.19938(14) 0.3985(3) -0.2816(2) 0.0310(8) Uani 1 1 d . . .
H30 H -0.1922 0.4803 -0.3115 0.037 Uiso 1 1 calc R . .
N1 N -0.49155(13) 1.1836(3) -0.3074(2) 0.0348(7) Uani 1 1 d . . .
N2 N -0.37043(13) 1.3051(3) 0.0394(2) 0.0383(7) Uani 1 1 d . . .
N3 N -0.32903(12) 0.8820(2) -0.10999(18) 0.0275(6) Uani 1 1 d . . .
H3A H -0.3513 0.8213 -0.1515 0.033 Uiso 1 1 calc R . .
N4 N -0.18831(12) 0.6659(2) -0.00170(18) 0.0269(6) Uani 1 1 d . . .
H4 H -0.1674 0.7045 0.0559 0.032 Uiso 1 1 calc R . .
N5 N -0.08228(12) 0.3901(2) -0.02924(18) 0.0305(6) Uani 1 1 d . . .
H5A H -0.1055 0.3784 -0.0929 0.037 Uiso 1 1 calc R . .
N6 N 0.11675(13) 0.2197(2) 0.2247(2) 0.0287(6) Uani 1 1 d . . .
N7 N 0.04281(14) 0.0217(2) -0.1136(2) 0.0311(6) Uani 1 1 d . . .
O1 O -0.50316(11) 1.0999(2) -0.37534(17) 0.0428(6) Uani 1 1 d . . .
O2 O -0.52156(11) 1.2890(2) -0.31318(17) 0.0433(6) Uani 1 1 d . . .
O3 O -0.36997(14) 1.4222(2) 0.01907(19) 0.0594(8) Uani 1 1 d . . .
O4 O -0.36157(11) 1.2602(2) 0.12555(19) 0.0436(6) Uani 1 1 d . . .
O5 O -0.23393(10) 0.9170(2) 0.01782(16) 0.0350(6) Uani 1 1 d . . .
O6 O -0.07720(10) 0.5250(2) 0.10779(16) 0.0363(6) Uani 1 1 d . . .
O7 O 0.10674(10) 0.2968(2) 0.28898(16) 0.0369(6) Uani 1 1 d . . .
O8 O 0.16390(10) 0.1413(2) 0.24050(16) 0.0366(6) Uani 1 1 d . . .
O9 O 0.08917(11) -0.0576(2) -0.08543(16) 0.0377(6) Uani 1 1 d . . .
O10 O 0.00039(11) 0.0177(2) -0.19608(17) 0.0367(6) Uani 1 1 d . . .

loop_
_atom_site_aniso_label
_atom_site_aniso_U_11
_atom_site_aniso_U_22
_atom_site_aniso_U_33
_atom_site_aniso_U_23
_atom_site_aniso_U_13
_atom_site_aniso_U_12
C1 0.0285(17) 0.0286(17) 0.0241(19) -0.0008(14) 0.0066(15) -0.0021(14)
C2 0.0259(17) 0.0338(18) 0.0224(19) 0.0080(15) 0.0037(15) 0.0009(14)
C3 0.0319(18) 0.0256(17) 0.031(2) 0.0046(15) 0.0080(16) 0.0001(14)
C4 0.0309(17) 0.0294(17) 0.0241(19) -0.0046(15) 0.0083(15) -0.0033(15)
C5 0.0269(17) 0.0303(17) 0.0200(18) 0.0020(14) 0.0038(14) -0.0016(14)
C6 0.0297(18) 0.0255(17) 0.0271(19) 0.0009(15) 0.0092(15) -0.0045(14)
C7 0.0257(17) 0.0331(18) 0.0176(18) 0.0049(15) 0.0046(15) -0.0024(14)
C8 0.0295(17) 0.0238(16) 0.0182(18) 0.0014(14) 0.0051(14) 0.0022(13)
C9 0.0250(16) 0.0280(17) 0.0220(18) 0.0050(14) 0.0019(14) -0.0002(14)
C10 0.0265(17) 0.0282(17) 0.0188(18) 0.0028(14) 0.0032(14) -0.0015(13)
C11 0.0314(18) 0.0268(17) 0.0191(18) 0.0009(14) 0.0050(15) 0.0032(14)
C12 0.0312(19) 0.0315(18) 0.0230(19) 0.0044(16) 0.0052(16) 0.0008(15)
C13 0.0295(18) 0.0281(16) 0.0209(18) 0.0027(15) 0.0040(15) -0.0001(14)
C14 0.0294(18) 0.0295(17) 0.0203(19) -0.0006(14) 0.0047(15) -0.0002(14)
C15 0.0264(17) 0.0290(17) 0.0195(18) 0.0029(14) 0.0027(15) -0.0003(14)
C16 0.0262(17) 0.0295(17) 0.0245(19) 0.0023(14) 0.0072(15) -0.0005(14)
C17 0.0336(18) 0.0264(17) 0.0225(19) -0.0030(14) 0.0118(16) -0.0034(14)
C18 0.0295(18) 0.0328(18) 0.0237(19) 0.0017(15) 0.0032(15) -0.0034(15)
C19 0.0271(17) 0.0299(17) 0.0196(18) -0.0009(14) 0.0035(14) 0.0049(14)
C20 0.0346(19) 0.0295(17) 0.0232(19) -0.0003(14) 0.0058(16) 0.0028(15)
C21 0.0315(19) 0.0352(19) 0.027(2) -0.0079(16) 0.0005(16) -0.0032(15)
C22 0.0324(19) 0.043(2) 0.0216(19) -0.0052(17) -0.0003(15) 0.0075(16)
C23 0.0361(19) 0.0351(18) 0.0204(19) 0.0034(15) 0.0059(16) 0.0062(16)
C24 0.0299(18) 0.0331(18) 0.0187(18) 0.0016(14) 0.0014(15) 0.0018(14)
C25 0.0234(17) 0.0284(18) 0.0242(19) 0.0027(14) 0.0027(14) 0.0045(13)
C26 0.0290(18) 0.037(2) 0.0189(18) 0.0029(15) 0.0051(14) 0.0010(14)
C27 0.0375(19) 0.0264(17) 0.033(2) 0.0026(15) 0.0084(17) 0.0003(14)
C28 0.0346(19) 0.0310(18) 0.037(2) -0.0087(16) 0.0072(17) -0.0007(14)
C29 0.041(2) 0.041(2) 0.0244(19) -0.0047(16) 0.0123(16) -0.0023(15)
C30 0.0330(19) 0.0323(18) 0.026(2) 0.0032(15) 0.0047(16) -0.0056(15)
N1 0.0312(16) 0.0380(17) 0.0344(18) 0.0074(15) 0.0063(14) 0.0001(14)
N2 0.0411(17) 0.0393(18) 0.034(2) -0.0046(15) 0.0076(15) 0.0076(14)
N3 0.0310(15) 0.0238(14) 0.0238(15) -0.0034(11) -0.0010(12) 0.0012(11)
N4 0.0289(14) 0.0337(15) 0.0148(14) -0.0016(12) -0.0011(12) 0.0028(12)
N5 0.0307(15) 0.0365(15) 0.0189(15) -0.0014(12) -0.0045(12) 0.0076(12)
N6 0.0275(15) 0.0294(15) 0.0279(17) 0.0045(13) 0.0045(13) 0.0019(13)
N7 0.0360(17) 0.0316(15) 0.0280(17) -0.0007(13) 0.0124(14) -0.0031(13)
O1 0.0471(14) 0.0426(14) 0.0306(14) -0.0029(12) -0.0064(12) 0.0088(11)
O2 0.0459(15) 0.0377(13) 0.0428(16) 0.0073(12) 0.0043(12) 0.0143(12)
O3 0.089(2) 0.0265(14) 0.0556(18) -0.0049(13) 0.0027(15) 0.0027(13)
O4 0.0501(15) 0.0481(14) 0.0316(16) -0.0057(12) 0.0079(12) 0.0055(11)
O5 0.0336(13) 0.0345(12) 0.0301(14) -0.0073(11) -0.0053(11) 0.0023(10)
O6 0.0374(13) 0.0420(13) 0.0223(13) -0.0050(11) -0.0066(11) 0.0081(10)
O7 0.0429(14) 0.0410(13) 0.0228(13) -0.0088(11) 0.0001(11) 0.0083(11)
O8 0.0318(13) 0.0383(13) 0.0358(14) 0.0021(11) 0.0008(11) 0.0098(11)
O9 0.0391(13) 0.0360(13) 0.0394(15) -0.0013(11) 0.0121(12) 0.0059(11)
O10 0.0432(14) 0.0431(13) 0.0209(13) -0.0029(11) 0.0024(11) -0.0051(11)

loop_
_atom_type_symbol
_atom_type_description
_atom_type_scat_dispersion_real
_atom_type_scat_dispersion_imag
_atom_type_scat_source
C C 0.0033 0.0016 'International Tables Vol C Tables 4.2.6.8 and 6.1.1.4'
H H 0.0000 0.0000 'International Tables Vol C Tables 4.2.6.8 and 6.1.1.4'
N N 0.0061 0.0033 'International Tables Vol C Tables 4.2.6.8 and 6.1.1.4'
O O 0.0106 0.0060 'International Tables Vol C Tables 4.2.6.8 and 6.1.1.4'

loop_
_geom_angle_atom_site_label_1
_geom_angle_atom_site_label_2
_geom_angle_atom_site_label_3
_geom_angle
_geom_angle_site_symmetry_1
_geom_angle_site_symmetry_3
_geom_angle_publ_flag
C2 C1 C6 119.3(3) . . ?
C1 C2 C3 123.3(3) . . ?
C1 C2 N1 118.1(3) . . ?
C3 C2 N1 118.6(3) . . ?
C4 C3 C2 115.3(3) . . ?
C3 C4 C5 124.7(3) . . ?
C3 C4 N2 117.2(3) . . ?
C5 C4 N2 118.1(3) . . ?
C4 C5 C6 117.7(3) . . ?
C5 C6 C1 119.6(3) . . ?
C5 C6 N3 123.9(3) . . ?
C1 C6 N3 116.5(3) . . ?
O5 C7 N3 123.1(3) . . ?
O5 C7 C8 121.6(3) . . ?
N3 C7 C8 115.3(3) . . ?
N4 C8 C9 107.7(2) . . ?
N4 C8 C7 117.4(3) . . ?
C9 C8 C7 134.8(3) . . ?
C8 C9 C10 106.9(3) . . ?
C8 C9 C19 128.2(3) . . ?
C10 C9 C19 124.9(3) . . ?
C11 C10 C9 107.1(3) . . ?
C11 C10 C25 125.3(2) . . ?
C9 C10 C25 127.6(3) . . ?
N4 C11 C10 108.2(2) . . ?
N4 C11 C12 117.8(3) . . ?
C10 C11 C12 133.6(3) . . ?
O6 C12 N5 124.0(3) . . ?
O6 C12 C11 121.9(3) . . ?
N5 C12 C11 114.0(3) . . ?
C14 C13 N5 124.6(3) . . ?
C14 C13 C18 119.3(3) . . ?
N5 C13 C18 116.0(3) . . ?
C15 C14 C13 118.1(3) . . ?
C16 C15 C14 124.4(3) . . ?
C16 C15 N6 116.2(3) . . ?
C14 C15 N6 119.3(3) . . ?
C15 C16 C17 115.8(3) . . ?
C18 C17 C16 122.9(3) . . ?
C18 C17 N7 118.8(3) . . ?
C16 C17 N7 118.2(3) . . ?
C17 C18 C13 119.5(3) . . ?
C24 C19 C20 118.3(3) . . ?
C24 C19 C9 121.7(3) . . ?
C20 C19 C9 120.0(3) . . ?
C21 C20 C19 120.3(3) . . ?
C22 C21 C20 120.5(3) . . ?
C21 C22 C23 120.1(3) . . ?
C22 C23 C24 120.0(3) . . ?
C23 C24 C19 120.8(3) . . ?
C30 C25 C26 118.3(3) . . ?
C30 C25 C10 121.7(3) . . ?
C26 C25 C10 119.8(3) . . ?
C27 C26 C25 121.2(3) . . ?
C26 C27 C28 119.6(3) . . ?
C27 C28 C29 120.1(3) . . ?
C28 C29 C30 120.0(3) . . ?
C29 C30 C25 120.8(3) . . ?
O2 N1 O1 123.7(3) . . ?
O2 N1 C2 117.6(3) . . ?
O1 N1 C2 118.6(3) . . ?
O4 N2 O3 124.8(3) . . ?
O4 N2 C4 117.7(3) . . ?
O3 N2 C4 117.5(3) . . ?
C7 N3 C6 127.0(2) . . ?
C11 N4 C8 110.1(2) . . ?
C12 N5 C13 129.6(3) . . ?
O7 N6 O8 123.6(3) . . ?
O7 N6 C15 118.7(2) . . ?
O8 N6 C15 117.7(3) . . ?
O9 N7 O10 125.0(2) . . ?
O9 N7 C17 117.0(3) . . ?
O10 N7 C17 117.9(3) . . ?

loop_
_geom_bond_atom_site_label_1
_geom_bond_atom_site_label_2
_geom_bond_distance
_geom_bond_site_symmetry_2
_geom_bond_publ_flag
C1 C2 1.368(4) . ?
C1 C6 1.395(4) . ?
C2 C3 1.380(4) . ?
C2 N1 1.468(4) . ?
C3 C4 1.375(4) . ?
C4 C5 1.379(4) . ?
C4 N2 1.471(4) . ?
C5 C6 1.391(4) . ?
C6 N3 1.399(3) . ?
C7 O5 1.225(3) . ?
C7 N3 1.367(4) . ?
C7 C8 1.464(4) . ?
C8 N4 1.362(3) . ?
C8 C9 1.395(4) . ?
C9 C10 1.413(4) . ?
C9 C19 1.485(4) . ?
C10 C11 1.387(4) . ?
C10 C25 1.486(4) . ?
C11 N4 1.354(3) . ?
C11 C12 1.485(4) . ?
C12 O6 1.209(3) . ?
C12 N5 1.371(4) . ?
C13 C14 1.392(4) . ?
C13 N5 1.395(4) . ?
C13 C18 1.395(4) . ?
C14 C15 1.374(4) . ?
C15 C16 1.374(4) . ?
C15 N6 1.478(4) . ?
C16 C17 1.379(4) . ?
C17 C18 1.371(4) . ?
C17 N7 1.475(4) . ?
C19 C24 1.394(4) . ?
C19 C20 1.397(4) . ?
C20 C21 1.380(4) . ?
C21 C22 1.374(4) . ?
C22 C23 1.374(4) . ?
C23 C24 1.382(4) . ?
C25 C30 1.385(4) . ?
C25 C26 1.399(4) . ?
C26 C27 1.380(4) . ?
C27 C28 1.383(4) . ?
C28 C29 1.385(4) . ?
C29 C30 1.385(4) . ?
N1 O2 1.226(3) . ?
N1 O1 1.229(3) . ?
N2 O4 1.218(3) . ?
N2 O3 1.222(3) . ?
N6 O7 1.220(3) . ?
N6 O8 1.224(3) . ?
N7 O9 1.227(3) . ?
N7 O10 1.229(3) . ?

loop_
_geom_hbond_atom_site_label_D
_geom_hbond_atom_site_label_H
_geom_hbond_atom_site_label_A
_geom_hbond_distance_DH
_geom_hbond_distance_HA
_geom_hbond_distance_DA
_geom_hbond_angle_DHA
_geom_hbond_site_symmetry_A
N3 H3A O2 0.88 2.53 3.105(3) 123.6 2_444
N4 H4 O7 0.88 2.35 3.225(3) 176.5 2

loop_
_cod_related_entry_id
_cod_related_entry_database
_cod_related_entry_code
1 ChemSpider 21141565
